data_2019086
loop_
_publ_author_name
'Quiroga, Jairo'
'G\'alvez, Jaime'
'Cobo, Justo'
'Glidewell, Christopher'

_publ_section_title
;
 Two methyl
 3-(1<i>H</i>-pyrazol-4-yl)octahydropyrrolo[3,4-<i>c</i>]pyrrole-1-carboxylates
 form different hydrogen-bonded sheets
;
_journal_coeditor_code SF3204
_journal_issue 8
_journal_name_full 'Acta Crystallographica Section C'
_journal_page_first 915
_journal_page_last 919
_journal_paper_doi 10.1107/S0108270113017563
_journal_volume 69
_journal_year 2013
_chemical_formula_iupac 'C25 H24 N4 O4'
_chemical_formula_moiety 'C25 H24 N4 O4'
_chemical_formula_sum 'C25 H24 N4 O4'
_chemical_formula_weight 444.48
_chemical_name_systematic
'Methyl (1<i>RS</i>,3<i>SR</i>,3a<i>RS</i>,6a<i>SR</i>)-1-methyl-3-(3-methyl-1-phenyl-1<i>H</i>-pyrazol-4-yl)-4,6-dioxo-5-phenyloctahydropyrrolo[3,4-<i>c</i>]pyrrole-1-carboxylate'
_space_group_IT_number 14
_symmetry_cell_setting monoclinic
_symmetry_space_group_name_Hall '-P 2ybc'
_symmetry_space_group_name_H-M 'P 1 21/c 1'
_atom_sites_solution_hydrogens geom
_atom_sites_solution_primary direct
_atom_sites_solution_secondary difmap
_cell_angle_alpha 90.00
_cell_angle_beta 110.030(9)
_cell_angle_gamma 90.00
_cell_formula_units_Z 4
_cell_length_a 11.355(2)
_cell_length_b 20.025(4)
_cell_length_c 10.4124(8)
_cell_measurement_reflns_used 5110
_cell_measurement_temperature 120(2)
_cell_measurement_theta_max 27.50
_cell_measurement_theta_min 2.79
_cell_volume 2224.4(6)
_computing_cell_refinement 'DIRAX/LSQ (Duisenberg <i>et al.</i>, 2000)'
_computing_data_collection 'COLLECT (Nonius, 1998)'
_computing_data_reduction 'EVALCCD (Duisenberg <i>et al.</i>, 2003)'
_computing_molecular_graphics 'PLATON (Spek, 2009)'
_computing_publication_material
;
SHELXL97 (Sheldrick, 2008) and PLATON (Spek, 2009)
;
_computing_structure_refinement 'SHELXL97 (Sheldrick, 2008)'
_computing_structure_solution 'SHELXS97 (Sheldrick, 2008)'
_diffrn_ambient_temperature 120(2)
_diffrn_detector_area_resol_mean 9.091
_diffrn_measured_fraction_theta_full 0.999
_diffrn_measured_fraction_theta_max 0.999
_diffrn_measurement_device_type 'Bruker Nonius KappaCCD area-detector'
_diffrn_measurement_method '\f and \w scans'
_diffrn_radiation_monochromator graphite
_diffrn_radiation_source 'Bruker Nonius FR591 rotating anode'
_diffrn_radiation_type 'Mo K\a'
_diffrn_radiation_wavelength 0.71073
_diffrn_reflns_av_R_equivalents 0.0499
_diffrn_reflns_av_sigmaI/netI 0.0395
_diffrn_reflns_limit_h_max 14
_diffrn_reflns_limit_h_min -14
_diffrn_reflns_limit_k_max 26
_diffrn_reflns_limit_k_min -26
_diffrn_reflns_limit_l_max 13
_diffrn_reflns_limit_l_min -13
_diffrn_reflns_number 32624
_diffrn_reflns_theta_full 27.50
_diffrn_reflns_theta_max 27.50
_diffrn_reflns_theta_min 2.79
_diffrn_standards_decay_% 0
_diffrn_standards_interval_count 0
_diffrn_standards_interval_time 0
_diffrn_standards_number 0
_exptl_absorpt_coefficient_mu 0.092
_exptl_absorpt_correction_T_max 0.974
_exptl_absorpt_correction_T_min 0.965
_exptl_absorpt_correction_type multi-scan
_exptl_absorpt_process_details '(SADABS; Sheldrick, 2003)'
_exptl_crystal_colour colourless
_exptl_crystal_density_diffrn 1.327
_exptl_crystal_density_method 'not measured'
_exptl_crystal_description block
_exptl_crystal_F_000 936
_exptl_crystal_size_max 0.39
_exptl_crystal_size_mid 0.35
_exptl_crystal_size_min 0.29
_refine_diff_density_max 0.692
_refine_diff_density_min -0.300
_refine_ls_extinction_method none
_refine_ls_goodness_of_fit_ref 1.063
_refine_ls_hydrogen_treatment constr
_refine_ls_matrix_type full
_refine_ls_number_parameters 301
_refine_ls_number_reflns 5110
_refine_ls_number_restraints 0
_refine_ls_restrained_S_all 1.063
_refine_ls_R_factor_all 0.0900
_refine_ls_R_factor_gt 0.0502
_refine_ls_shift/su_max 0.001
_refine_ls_shift/su_mean 0.000
_refine_ls_structure_factor_coef Fsqd
_refine_ls_weighting_details 'w = 1/[\s^2^(Fo^2^)+(0.0575P)^2^+1.1153P] where P=(Fo^2^+2Fc^2^)/3'
_refine_ls_weighting_scheme calc
_refine_ls_wR_factor_gt 0.1134
_refine_ls_wR_factor_ref 0.1360
_reflns_number_gt 3436
_reflns_number_total 5110
_reflns_threshold_expression I>2\s(I)
_cod_data_source_file sf3204.cif
_cod_data_source_block I
_cod_original_sg_symbol_H-M 'P 21/c'
_cod_database_code 2019086
_cod_database_fobs_code 2019086

loop_
_symmetry_equiv_pos_as_xyz
'x, y, z'
'-x, y+1/2, -z+1/2'
'-x, -y, -z'
'x, -y-1/2, z-1/2'

loop_
_atom_site_type_symbol
_atom_site_label
_atom_site_fract_x
_atom_site_fract_y
_atom_site_fract_z
_atom_site_U_iso_or_equiv
_atom_site_adp_type
_atom_site_calc_flag
_atom_site_refinement_flags
_atom_site_occupancy
_atom_site_symmetry_multiplicity
C C1 0.81247(16) 0.47889(9) 0.24951(17) 0.0226(4) Uani d . 1 1
N N2 0.69738(13) 0.51195(8) 0.16270(15) 0.0236(3) Uani d . 1 1
H H2 0.6657 0.4998 0.0679 0.028 Uiso d R 1 1
C C3 0.59880(16) 0.49657(9) 0.22061(17) 0.0224(4) Uani d . 1 1
H H3 0.5674 0.4501 0.1942 0.027 Uiso calc R 1 1
C C3a 0.67267(16) 0.49918(9) 0.37913(18) 0.0224(4) Uani d . 1 1
H H3A 0.6527 0.4599 0.4273 0.027 Uiso calc R 1 1
C C4 0.65195(17) 0.56427(9) 0.44155(17) 0.0235(4) Uani d . 1 1
O O4 0.56144(12) 0.58101(7) 0.47009(13) 0.0302(3) Uani d . 1 1
N N5 0.75628(13) 0.60466(7) 0.45921(15) 0.0245(3) Uani d . 1 1
C C6 0.84983(16) 0.57253(9) 0.42512(17) 0.0232(4) Uani d . 1 1
O O6 0.94503(12) 0.59949(6) 0.42344(13) 0.0294(3) Uani d . 1 1
C C6a 0.81146(16) 0.50014(9) 0.39187(17) 0.0217(4) Uani d . 1 1
H H6A 0.8627 0.4693 0.4653 0.026 Uiso calc R 1 1
C C11 0.92879(17) 0.50372(9) 0.22231(18) 0.0238(4) Uani d . 1 1
O O11 1.03271(11) 0.48262(7) 0.28212(13) 0.0305(3) Uani d . 1 1
O O12 0.90233(11) 0.54852(6) 0.12176(13) 0.0285(3) Uani d . 1 1
C C12 1.00987(19) 0.57678(11) 0.0964(2) 0.0356(5) Uani d . 1 1
H H12A 1.0624 0.6007 0.1780 0.053 Uiso calc R 1 1
H H12B 0.9812 0.6078 0.0191 0.053 Uiso calc R 1 1
H H12C 1.0587 0.5409 0.0749 0.053 Uiso calc R 1 1
C C13 0.81225(18) 0.40234(9) 0.2380(2) 0.0290(4) Uani d . 1 1
H H13A 0.7388 0.3842 0.2551 0.043 Uiso calc R 1 1
H H13B 0.8887 0.3843 0.3056 0.043 Uiso calc R 1 1
H H13C 0.8091 0.3896 0.1460 0.043 Uiso calc R 1 1
N N31 0.37723(14) 0.63502(8) 0.10243(15) 0.0260(3) Uani d . 1 1
N N32 0.29998(14) 0.59009(8) 0.13204(16) 0.0265(3) Uani d . 1 1
C C33 0.36931(16) 0.53532(9) 0.17361(17) 0.0238(4) Uani d . 1 1
C C34 0.49182(16) 0.54447(9) 0.17040(17) 0.0230(4) Uani d . 1 1
C C35 0.49289(16) 0.60883(9) 0.12406(18) 0.0250(4) Uani d . 1 1
H H35 0.5616 0.6308 0.1099 0.030 Uiso calc R 1 1
C C311 0.33015(18) 0.69943(9) 0.05190(19) 0.0284(4) Uani d . 1 1
C C312 0.3976(2) 0.74051(11) -0.0042(2) 0.0437(5) Uani d . 1 1
H H312 0.4767 0.7267 -0.0070 0.052 Uiso calc R 1 1
C C313 0.3480(2) 0.80269(11) -0.0569(3) 0.0494(6) Uani d . 1 1
H H313 0.3939 0.8313 -0.0952 0.059 Uiso calc R 1 1
C C314 0.2334(2) 0.82252(11) -0.0536(2) 0.0438(6) Uani d . 1 1
H H314 0.1995 0.8645 -0.0908 0.053 Uiso calc R 1 1
C C315 0.1679(2) 0.78164(10) 0.0036(2) 0.0402(5) Uani d . 1 1
H H315 0.0888 0.7956 0.0062 0.048 Uiso calc R 1 1
C C316 0.21615(19) 0.72002(10) 0.0576(2) 0.0340(5) Uani d . 1 1
H H316 0.1709 0.6922 0.0983 0.041 Uiso calc R 1 1
C C331 0.31533(18) 0.47364(10) 0.2132(2) 0.0319(4) Uani d . 1 1
H H33A 0.2450 0.4859 0.2426 0.048 Uiso calc R 1 1
H H33B 0.3800 0.4511 0.2883 0.048 Uiso calc R 1 1
H H33C 0.2857 0.4435 0.1345 0.048 Uiso calc R 1 1
C C51 0.76736(18) 0.67194(10) 0.5100(2) 0.0318(4) Uani d . 1 1
C C52 0.8451(2) 0.68468(13) 0.6418(3) 0.0492(6) Uani d . 1 1
H H52 0.8898 0.6494 0.6988 0.059 Uiso calc R 1 1
C C53 0.8571(3) 0.74986(15) 0.6902(3) 0.0683(9) Uani d . 1 1
H H53 0.9104 0.7595 0.7808 0.082 Uiso calc R 1 1
C C54 0.7915(3) 0.80061(14) 0.6064(4) 0.0685(9) Uani d . 1 1
H H54 0.7998 0.8452 0.6397 0.082 Uiso calc R 1 1
C C55 0.7147(3) 0.78732(12) 0.4760(3) 0.0618(8) Uani d . 1 1
H H55 0.6700 0.8226 0.4191 0.074 Uiso calc R 1 1
C C56 0.7017(2) 0.72221(11) 0.4261(3) 0.0458(6) Uani d . 1 1
H H56 0.6482 0.7127 0.3355 0.055 Uiso calc R 1 1

loop_
_atom_site_aniso_label
_atom_site_aniso_U_11
_atom_site_aniso_U_22
_atom_site_aniso_U_33
_atom_site_aniso_U_12
_atom_site_aniso_U_13
_atom_site_aniso_U_23
C1 0.0191(9) 0.0242(9) 0.0225(9) 0.0010(7) 0.0046(7) -0.0011(7)
N2 0.0185(7) 0.0306(8) 0.0202(7) 0.0009(6) 0.0048(6) 0.0007(6)
C3 0.0181(8) 0.0253(9) 0.0235(9) -0.0010(7) 0.0068(7) -0.0005(7)
C3a 0.0204(9) 0.0235(9) 0.0228(9) 0.0001(7) 0.0068(7) 0.0013(7)
C4 0.0221(9) 0.0281(9) 0.0188(8) 0.0006(7) 0.0051(7) 0.0015(7)
O4 0.0254(7) 0.0377(8) 0.0295(7) 0.0033(6) 0.0120(6) -0.0021(6)
N5 0.0214(8) 0.0242(8) 0.0270(8) -0.0009(6) 0.0070(6) -0.0040(6)
C6 0.0213(9) 0.0266(9) 0.0191(8) 0.0013(7) 0.0037(7) -0.0011(7)
O6 0.0229(7) 0.0298(7) 0.0345(7) -0.0045(6) 0.0085(6) -0.0046(6)
C6a 0.0197(8) 0.0224(9) 0.0211(8) 0.0009(7) 0.0045(7) 0.0006(7)
C11 0.0236(9) 0.0250(9) 0.0219(9) 0.0009(7) 0.0065(7) -0.0035(7)
O11 0.0201(7) 0.0388(8) 0.0316(7) 0.0048(6) 0.0075(6) 0.0021(6)
O12 0.0221(7) 0.0327(7) 0.0314(7) -0.0014(6) 0.0100(5) 0.0051(6)
C12 0.0274(10) 0.0410(12) 0.0412(12) -0.0062(9) 0.0157(9) 0.0035(10)
C13 0.0276(10) 0.0273(10) 0.0311(10) 0.0005(8) 0.0088(8) -0.0040(8)
N31 0.0202(8) 0.0265(8) 0.0297(8) -0.0009(6) 0.0063(6) 0.0018(6)
N32 0.0205(8) 0.0292(8) 0.0288(8) -0.0006(6) 0.0072(6) 0.0026(7)
C33 0.0200(9) 0.0296(10) 0.0206(9) -0.0013(7) 0.0053(7) -0.0007(7)
C34 0.0184(8) 0.0292(9) 0.0193(8) -0.0007(7) 0.0040(7) -0.0016(7)
C35 0.0189(9) 0.0294(10) 0.0247(9) -0.0002(7) 0.0051(7) 0.0002(7)
C311 0.0280(10) 0.0244(9) 0.0276(10) 0.0001(8) 0.0027(8) 0.0001(8)
C312 0.0360(12) 0.0366(12) 0.0576(14) 0.0018(10) 0.0148(11) 0.0115(11)
C313 0.0488(15) 0.0337(12) 0.0604(15) -0.0039(11) 0.0120(12) 0.0125(11)
C314 0.0501(14) 0.0263(11) 0.0418(12) 0.0058(10) -0.0014(10) 0.0024(9)
C315 0.0381(12) 0.0327(11) 0.0426(12) 0.0070(9) 0.0047(10) -0.0058(10)
C316 0.0302(11) 0.0312(11) 0.0382(11) 0.0037(9) 0.0084(9) -0.0022(9)
C331 0.0264(10) 0.0344(11) 0.0359(11) -0.0001(8) 0.0118(8) 0.0085(9)
C51 0.0294(10) 0.0279(10) 0.0431(12) -0.0033(8) 0.0190(9) -0.0109(9)
C52 0.0343(12) 0.0529(14) 0.0556(15) -0.0006(11) 0.0091(11) -0.0265(12)
C53 0.0448(15) 0.071(2) 0.090(2) -0.0115(14) 0.0244(15) -0.0553(18)
C54 0.0625(18) 0.0399(15) 0.127(3) -0.0212(14) 0.0632(19) -0.0405(17)
C55 0.084(2) 0.0276(12) 0.098(2) 0.0022(13) 0.0621(19) 0.0000(14)
C56 0.0611(16) 0.0295(11) 0.0553(14) 0.0031(11) 0.0307(12) 0.0003(10)

loop_
_atom_type_symbol
_atom_type_description
_atom_type_scat_dispersion_real
_atom_type_scat_dispersion_imag
_atom_type_scat_source
C C 0.0033 0.0016 'International Tables Vol C Tables 4.2.6.8 and 6.1.1.4'
H H 0.0000 0.0000 'International Tables Vol C Tables 4.2.6.8 and 6.1.1.4'
N N 0.0061 0.0033 'International Tables Vol C Tables 4.2.6.8 and 6.1.1.4'
O O 0.0106 0.0060 'International Tables Vol C Tables 4.2.6.8 and 6.1.1.4'

loop_
_geom_angle_atom_site_label_1
_geom_angle_atom_site_label_2
_geom_angle_atom_site_label_3
_geom_angle
N2 C1 C11 112.55(15)
N2 C1 C13 115.11(14)
C11 C1 C13 106.79(14)
N2 C1 C6a 99.72(13)
C11 C1 C6a 112.30(14)
C13 C1 C6a 110.41(14)
C1 N2 C3 107.13(14)
C1 N2 H2 117.4
C3 N2 H2 107.4
N2 C3 C34 111.28(14)
N2 C3 C3a 102.42(13)
C34 C3 C3a 114.99(14)
N2 C3 H3 109.3
C34 C3 H3 109.3
C3a C3 H3 109.3
C4 C3a C6a 104.98(14)
C4 C3a C3 111.95(14)
C6a C3a C3 104.67(13)
C4 C3a H3A 111.6
C6a C3a H3A 111.6
C3 C3a H3A 111.6
O4 C4 N5 124.16(17)
O4 C4 C3a 127.95(17)
N5 C4 C3a 107.87(14)
C6 N5 C4 112.81(15)
C6 N5 C51 123.40(15)
C4 N5 C51 123.78(15)
O6 C6 N5 124.12(17)
O6 C6 C6a 127.48(16)
N5 C6 C6a 108.40(15)
C6 C6a C3a 103.73(14)
C6 C6a C1 112.67(14)
C3a C6a C1 104.96(13)
C6 C6a H6A 111.7
C3a C6a H6A 111.7
C1 C6a H6A 111.7
O11 C11 O12 123.98(17)
O11 C11 C1 123.08(17)
O12 C11 C1 112.87(15)
C11 O12 C12 115.38(14)
O12 C12 H12A 109.5
O12 C12 H12B 109.5
H12A C12 H12B 109.5
O12 C12 H12C 109.5
H12A C12 H12C 109.5
H12B C12 H12C 109.5
C1 C13 H13A 109.5
C1 C13 H13B 109.5
H13A C13 H13B 109.5
C1 C13 H13C 109.5
H13A C13 H13C 109.5
H13B C13 H13C 109.5
C35 N31 N32 111.59(15)
C35 N31 C311 128.97(16)
N32 N31 C311 119.42(15)
C33 N32 N31 105.20(14)
N32 C33 C34 111.22(16)
N32 C33 C331 121.06(16)
C34 C33 C331 127.70(17)
C35 C34 C33 104.84(16)
C35 C34 C3 128.26(16)
C33 C34 C3 126.62(16)
N31 C35 C34 107.16(16)
N31 C35 H35 126.4
C34 C35 H35 126.4
C316 C311 C312 120.28(19)
C316 C311 N31 119.56(17)
C312 C311 N31 120.16(18)
C311 C312 C313 119.3(2)
C311 C312 H312 120.4
C313 C312 H312 120.4
C314 C313 C312 120.3(2)
C314 C313 H313 119.8
C312 C313 H313 119.8
C315 C314 C313 119.9(2)
C315 C314 H314 120.1
C313 C314 H314 120.1
C314 C315 C316 120.6(2)
C314 C315 H315 119.7
C316 C315 H315 119.7
C311 C316 C315 119.6(2)
C311 C316 H316 120.2
C315 C316 H316 120.2
C33 C331 H33A 109.5
C33 C331 H33B 109.5
H33A C331 H33B 109.5
C33 C331 H33C 109.5
H33A C331 H33C 109.5
H33B C331 H33C 109.5
C56 C51 C52 121.4(2)
C56 C51 N5 119.55(19)
C52 C51 N5 119.06(19)
C51 C52 C53 119.0(3)
C51 C52 H52 120.5
C53 C52 H52 120.5
C54 C53 C52 119.9(3)
C54 C53 H53 120.1
C52 C53 H53 120.1
C55 C54 C53 120.5(2)
C55 C54 H54 119.7
C53 C54 H54 119.7
C54 C55 C56 120.3(3)
C54 C55 H55 119.9
C56 C55 H55 119.9
C51 C56 C55 118.9(2)
C51 C56 H56 120.5
C55 C56 H56 120.5

loop_
_geom_bond_atom_site_label_1
_geom_bond_atom_site_label_2
_geom_bond_distance
C1 N2 1.468(2)
C1 C11 1.526(2)
C1 C13 1.538(2)
C1 C6a 1.546(2)
N2 C3 1.474(2)
N2 H2 0.9590
C3 C34 1.495(2)
C3 C3a 1.575(2)
C3 H3 1.0000
C3a C4 1.510(3)
C3a C6a 1.536(2)
C3a H3A 1.0000
C4 O4 1.211(2)
C4 N5 1.394(2)
N5 C6 1.388(2)
N5 C51 1.437(2)
C6 O6 1.214(2)
C6 C6a 1.519(2)
C6a H6A 1.0000
C11 O11 1.206(2)
C11 O12 1.332(2)
O12 C12 1.450(2)
C12 H12A 0.9800
C12 H12B 0.9800
C12 H12C 0.9800
C13 H13A 0.9800
C13 H13B 0.9800
C13 H13C 0.9800
N31 C35 1.359(2)
N31 N32 1.363(2)
N31 C311 1.426(2)
N32 C33 1.333(2)
C33 C34 1.415(2)
C33 C331 1.498(3)
C34 C35 1.378(3)
C35 H35 0.9500
C311 C316 1.379(3)
C311 C312 1.382(3)
C312 C313 1.399(3)
C312 H312 0.9500
C313 C314 1.373(3)
C313 H313 0.9500
C314 C315 1.371(3)
C314 H314 0.9500
C315 C316 1.389(3)
C315 H315 0.9500
C316 H316 0.9500
C331 H33A 0.9800
C331 H33B 0.9800
C331 H33C 0.9800
C51 C56 1.374(3)
C51 C52 1.378(3)
C52 C53 1.389(3)
C52 H52 0.9500
C53 C54 1.380(4)
C53 H53 0.9500
C54 C55 1.365(4)
C54 H54 0.9500
C55 C56 1.393(3)
C55 H55 0.9500
C56 H56 0.9500

loop_
_geom_hbond_atom_site_label_D
_geom_hbond_atom_site_label_H
_geom_hbond_atom_site_label_A
_geom_hbond_site_symmetry_A
_geom_hbond_distance_DH
_geom_hbond_distance_HA
_geom_hbond_distance_DA
_geom_hbond_angle_DHA
_geom_hbond_publ_flag
C6a H6A O6 3_766 1.00 2.50 3.418(2) 152 y
C54 H54 O12 4_576 0.95 2.46 3.256(3) 141 y
C313 H313 O4 4_575 0.95 2.51 3.303(3) 142 y
N2 H2 Cg3 3_665 0.96 2.63 3.522(2) 156 y

loop_
_geom_torsion_atom_site_label_1
_geom_torsion_atom_site_label_2
_geom_torsion_atom_site_label_3
_geom_torsion_atom_site_label_4
_geom_torsion
C11 C1 N2 C3 -166.37(14)
C13 C1 N2 C3 70.94(18)
C6a C1 N2 C3 -47.16(16)
C1 N2 C3 C34 161.32(14)
C1 N2 C3 C3a 37.95(17)
N2 C3 C3a C4 100.65(16)
C34 C3 C3a C4 -20.2(2)
N2 C3 C3a C6a -12.54(17)
C34 C3 C3a C6a -133.38(15)
C6a C3a C4 O4 -169.30(17)
C3 C3a C4 O4 77.7(2)
C6a C3a C4 N5 12.14(18)
C3 C3a C4 N5 -100.85(16)
O4 C4 N5 C6 176.93(16)
C3a C4 N5 C6 -4.45(19)
O4 C4 N5 C51 -1.8(3)
C3a C4 N5 C51 176.78(16)
C4 N5 C6 O6 174.64(16)
C51 N5 C6 O6 -6.6(3)
C4 N5 C6 C6a -5.41(19)
C51 N5 C6 C6a 173.37(16)
O6 C6 C6a C3a -167.48(17)
N5 C6 C6a C3a 12.57(18)
O6 C6 C6a C1 -54.5(2)
N5 C6 C6a C1 125.53(15)
C4 C3a C6a C6 -14.60(17)
C3 C3a C6a C6 103.44(15)
C4 C3a C6a C1 -133.02(14)
C3 C3a C6a C1 -14.98(17)
N2 C1 C6a C6 -75.37(16)
C11 C1 C6a C6 44.0(2)
C13 C1 C6a C6 163.09(14)
N2 C1 C6a C3a 36.83(16)
C11 C1 C6a C3a 156.23(14)
C13 C1 C6a C3a -84.71(16)
N2 C1 C11 O11 -179.46(16)
C13 C1 C11 O11 -52.2(2)
C6a C1 C11 O11 68.9(2)
N2 C1 C11 O12 -2.4(2)
C13 C1 C11 O12 124.83(16)
C6a C1 C11 O12 -114.01(16)
O11 C11 O12 C12 -6.3(3)
C1 C11 O12 C12 176.65(15)
C35 N31 N32 C33 0.43(19)
C311 N31 N32 C33 178.80(15)
N31 N32 C33 C34 -0.31(19)
N31 N32 C33 C331 -178.82(16)
N32 C33 C34 C35 0.1(2)
C331 C33 C34 C35 178.48(18)
N32 C33 C34 C3 174.41(16)
C331 C33 C34 C3 -7.2(3)
N2 C3 C34 C35 -25.2(2)
C3a C3 C34 C35 90.7(2)
N2 C3 C34 C33 161.83(16)
C3a C3 C34 C33 -82.3(2)
N32 N31 C35 C34 -0.4(2)
C311 N31 C35 C34 -178.56(17)
C33 C34 C35 N31 0.18(19)
C3 C34 C35 N31 -174.02(16)
C35 N31 C311 C316 -169.88(18)
N32 N31 C311 C316 12.1(3)
C35 N31 C311 C312 11.1(3)
N32 N31 C311 C312 -167.00(18)
C316 C311 C312 C313 -0.9(3)
N31 C311 C312 C313 178.1(2)
C311 C312 C313 C314 -0.3(4)
C312 C313 C314 C315 1.0(4)
C313 C314 C315 C316 -0.3(3)
C312 C311 C316 C315 1.6(3)
N31 C311 C316 C315 -177.48(17)
C314 C315 C316 C311 -0.9(3)
C6 N5 C51 C56 106.2(2)
C4 N5 C51 C56 -75.2(2)
C6 N5 C51 C52 -73.1(2)
C4 N5 C51 C52 105.5(2)
C56 C51 C52 C53 -0.2(3)
N5 C51 C52 C53 179.1(2)
C51 C52 C53 C54 0.1(4)
C52 C53 C54 C55 0.0(4)
C53 C54 C55 C56 0.1(4)
C52 C51 C56 C55 0.2(3)
N5 C51 C56 C55 -179.08(19)
C54 C55 C56 C51 -0.1(4)
